data_7221515
loop_
_publ_author_name
'Steudel, R.'
'Steidel, J.'
'Pickardt, J.'
'Schuster, F.'

_publ_section_title
;
 X-Ray Structure Analyses of Two Allotropes of Cycloheptasulfur
;
_journal_name_full
;
Zeitschrift fuer Naturforschung, Teil B. Anorganische Chemie, Organische 
Chemie (33,1978-41,1986)
;
_journal_page_first 1378
_journal_page_last 1383
_journal_volume 35
_journal_year 1980
_chemical_formula_sum S7
_space_group_IT_number 14
_symmetry_space_group_name_Hall '-P 2yn'
_symmetry_space_group_name_H-M 'P 1 21/n 1'
_cell_angle_alpha 90
_cell_angle_beta 92.15
_cell_angle_gamma 90
_cell_formula_units_Z 8
_cell_length_a 15.105
_cell_length_b 5.998
_cell_length_c 15.096
_cell_volume 1366.732
_citation_journal_id_ASTM ZNBAD2
_cod_data_source_file Steudel_ZNBAD2_1980_93.cif
_cod_data_source_block S7
_cod_original_sg_symbol_Hall '-P 2ybc (x-z,y,z)'
_cod_database_code 7221515

loop_
_symmetry_equiv_pos_as_xyz
x,y,z
-x+1/2,y+1/2,-z+1/2
-x,-y,-z
x-1/2,-y-1/2,z-1/2

loop_
_atom_site_label
_atom_site_type_symbol
_atom_site_fract_x
_atom_site_fract_y
_atom_site_fract_z
_atom_site_occupancy
_atom_site_U_iso_or_equiv
S3 S 0.6797 0.8726 0.4064 1 0.0
S13 S 0.3087 -0.2679 0.2168 1 0.0
S8 S 0.4876 0.2985 0.2751 1 0.0
S5 S 0.6677 0.5258 0.4223 1 0.0
S7 S 0.7118 0.3945 0.3109 1 0.0
S6 S 0.8559 0.3748 0.3254 1 0.0
S4 S 0.8898 0.4977 0.4447 1 0.0
S14 S 0.3295 -0.276 0.3604 1 0.0
S11 S 0.4192 -0.1418 0.1683 1 0.0
S10 S 0.4283 0.2027 0.3981 1 0.0
S9 S 0.4023 0.2065 0.173 1 0.0
S1 S 0.7854 0.9477 0.4905 1 0.0
S12 S 0.4485 -0.1434 0.3892 1 0.0
S2 S 0.8964 0.8451 0.4281 1 0.0
